data_7233394
loop_
_publ_author_name
'Shang, Shufang'
'Li, Ruian'
'Ping, Linjun'
'Luo, Wenzhen'
'Hai, Mingtan'
'Yang, Zhou'
'Wang, Dong'
'Cao, Hui'
'He, Wanli'

_publ_section_title
;
 Large-sized benzo[e]indolium salt single crystals with high optical
 nonlinearity
;
_journal_issue 37
_journal_name_full CrystEngComm
_journal_page_first 5626
_journal_paper_doi 10.1039/C9CE01082C
_journal_volume 21
_journal_year 2019
_chemical_absolute_configuration ad
_chemical_formula_moiety 'I, C24 H24 N O2, C H4 O'
_chemical_formula_sum 'C25 H28 I N O3'
_chemical_formula_weight 517.38
_space_group_crystal_system monoclinic
_space_group_IT_number 9
_space_group_name_Hall 'C -2yc'
_space_group_name_H-M_alt 'C 1 c 1'
_symmetry_space_group_name_Hall 'C -2yc'
_symmetry_space_group_name_H-M 'C 1 c 1'
_atom_sites_solution_hydrogens geom
_atom_sites_solution_primary direct
_audit_creation_date 2019-03-04
_audit_creation_method
;
Olex2 1.2
(compiled 2018.05.29 svn.r3508 for OlexSys, GUI svn.r5506)
;
_audit_update_record
;
2019-07-01 deposited with the CCDC.    2019-08-16 downloaded from the CCDC.
;
_cell_angle_alpha 90
_cell_angle_beta 90.7170(10)
_cell_angle_gamma 90
_cell_formula_units_Z 4
_cell_length_a 8.33640(10)
_cell_length_b 24.4555(3)
_cell_length_c 11.40280(10)
_cell_measurement_reflns_used 6862
_cell_measurement_temperature 173.01(10)
_cell_measurement_theta_max 71.3890
_cell_measurement_theta_min 5.2830
_cell_volume 2324.52(4)
_computing_cell_refinement 'CrysAlisPro 1.171.39.46 (Rigaku OD, 2018)'
_computing_data_collection 'CrysAlisPro 1.171.39.46 (Rigaku OD, 2018)'
_computing_data_reduction 'CrysAlisPro 1.171.39.46 (Rigaku OD, 2018)'
_computing_molecular_graphics 'Olex2 (Dolomanov et al., 2009)'
_computing_publication_material 'Olex2 (Dolomanov et al., 2009)'
_computing_structure_refinement 'ShelXL (Sheldrick, 2015)'
_computing_structure_solution 'ShelXS (Sheldrick, 2008)'
_diffrn_ambient_environment N~2~
_diffrn_ambient_temperature 173.01(10)
_diffrn_detector 'CCD plate'
_diffrn_detector_area_resol_mean 5.2137
_diffrn_detector_type AtlasS2
_diffrn_measured_fraction_theta_full 0.997
_diffrn_measured_fraction_theta_max 0.975
_diffrn_measurement_details
;
List of Runs (angles in degrees, time in seconds):

  # Type    Start    End  Width  t~exp~   \w     \q     \k     \f   Frames
#--------------------------------------------------------------------------
  1  \w   -108.00  28.00   1.00    1.00    --  -40.81   0.00-150.00  136
  2  \w     53.00  89.00   1.00    1.00    --   40.81-125.00   0.00   36
  3  \w     67.00  93.00   1.00    1.00    --  100.91 -45.00 120.00   26
  4  \w     32.00  78.00   1.00    1.00    --  100.91 -95.00-180.00   46
  5  \w     76.00 176.00   1.00    1.00    --  100.91  30.00-180.00  100
  6  \w     35.00 115.00   1.00    1.00    --  100.91-125.00 -90.00   80
  7  \w     98.00 123.00   1.00    1.00    --  100.91 125.00-180.00   25
  8  \w     39.00  70.00   1.00    1.00    --  100.91-125.00  90.00   31
  9  \w     75.00 100.00   1.00    1.00    --  100.91-125.00  90.00   25
 10  \w    104.00 130.00   1.00    1.00    --  100.91 106.00  14.00   26
 11  \w     54.00 118.00   1.00    1.00    --  100.91-125.00 150.00   64
 12  \w     -4.00  44.00   1.00    1.00    --  -40.81   0.00  60.00   48
 13  \w     37.00  84.00   1.00    1.00    --   40.81-125.00-180.00   47
 14  \w     26.00  81.00   1.00    1.00    --   40.81 -99.00 -90.00   55
 15  \w     41.00 100.00   1.00    1.00    --  100.29 -61.00-120.00   59
 16  \w    145.00 171.00   1.00    1.00    --  100.29  77.00-120.00   26
 17  \w    110.00 173.00   1.00    1.00    --  100.29 125.00 120.00   63
 18  \w     73.00 119.00   1.00    1.00    --  100.29  77.00-120.00   46
 19  \w    125.00 151.00   1.00    1.00    --  100.29 125.00-180.00   26
 20  \w     80.00 163.00   1.00    1.00    --  100.29  45.00  90.00   83
 21  \w     95.00 137.00   1.00    1.00    --  100.29 125.00 -90.00   42
 22  \w    137.00 170.00   1.00    1.00    --  100.29  77.00  90.00   33
;
_diffrn_measurement_device 'four-circle diffractometer'
_diffrn_measurement_device_type 'SuperNova, Dual, Cu at home/near, AtlasS2'
_diffrn_measurement_method '\w scans'
_diffrn_orient_matrix_type 'CrysAlisPro convention (1999,Acta A55,543-557)'
_diffrn_orient_matrix_UB_11 -0.0420189000
_diffrn_orient_matrix_UB_12 0.0501492000
_diffrn_orient_matrix_UB_13 -0.0761364000
_diffrn_orient_matrix_UB_21 0.0210161000
_diffrn_orient_matrix_UB_22 -0.0346500000
_diffrn_orient_matrix_UB_23 -0.1115778000
_diffrn_orient_matrix_UB_31 -0.1788003000
_diffrn_orient_matrix_UB_32 -0.0158241000
_diffrn_orient_matrix_UB_33 0.0030549000
_diffrn_radiation_monochromator mirror
_diffrn_radiation_probe x-ray
_diffrn_radiation_type CuK\a
_diffrn_radiation_wavelength 1.54184
_diffrn_reflns_av_R_equivalents 0.0404
_diffrn_reflns_av_unetI/netI 0.0406
_diffrn_reflns_Laue_measured_fraction_full 0.997
_diffrn_reflns_Laue_measured_fraction_max 0.975
_diffrn_reflns_limit_h_max 8
_diffrn_reflns_limit_h_min -9
_diffrn_reflns_limit_k_max 30
_diffrn_reflns_limit_k_min -30
_diffrn_reflns_limit_l_max 14
_diffrn_reflns_limit_l_min -13
_diffrn_reflns_number 8272
_diffrn_reflns_point_group_measured_fraction_full 0.731
_diffrn_reflns_point_group_measured_fraction_max 0.709
_diffrn_reflns_theta_full 67.684
_diffrn_reflns_theta_max 71.470
_diffrn_reflns_theta_min 3.615
_diffrn_source 'micro-focus sealed X-ray tube'
_diffrn_source_type 'SuperNova (Cu) X-ray Source'
_exptl_absorpt_coefficient_mu 11.022
_exptl_absorpt_correction_T_max 1.00000
_exptl_absorpt_correction_T_min 0.32768
_exptl_absorpt_correction_type multi-scan
_exptl_absorpt_process_details
;
CrysAlisPro 1.171.39.46 (Rigaku Oxford Diffraction, 2018)
Empirical absorption correction using spherical harmonics,
 implemented in SCALE3 ABSPACK scaling algorithm.
;
_exptl_crystal_colour 'clear orange'
_exptl_crystal_density_diffrn 1.478
_exptl_crystal_description block
_exptl_crystal_F_000 1048
_exptl_crystal_size_max 0.3
_exptl_crystal_size_mid 0.2
_exptl_crystal_size_min 0.18
_refine_diff_density_max 0.711
_refine_diff_density_min -0.543
_refine_diff_density_rms 0.076
_refine_ls_abs_structure_details
;
 Classical Flack method preferred over Parsons because s.u. lower.
;
_refine_ls_abs_structure_Flack 0.000(5)
_refine_ls_extinction_method none
_refine_ls_goodness_of_fit_ref 1.056
_refine_ls_hydrogen_treatment constr
_refine_ls_matrix_type full
_refine_ls_number_parameters 278
_refine_ls_number_reflns 3211
_refine_ls_number_restraints 2
_refine_ls_restrained_S_all 1.056
_refine_ls_R_factor_all 0.0256
_refine_ls_R_factor_gt 0.0253
_refine_ls_shift/su_max 0.002
_refine_ls_shift/su_mean 0.000
_refine_ls_structure_factor_coef Fsqd
_refine_ls_weighting_details 'w=1/[\s^2^(Fo^2^)+(0.0335P)^2^] where P=(Fo^2^+2Fc^2^)/3'
_refine_ls_weighting_scheme calc
_refine_ls_wR_factor_gt 0.0613
_refine_ls_wR_factor_ref 0.0618
_reflns_Friedel_coverage 0.450
_reflns_Friedel_fraction_full 0.463
_reflns_Friedel_fraction_max 0.441
_reflns_number_gt 3166
_reflns_number_total 3211
_reflns_threshold_expression 'I > 2\s(I)'
_cod_data_source_file c9ce01082c2.cif
_cod_data_source_block 20190304shangshufang-s1
_cod_depositor_comments 'Adding full bibliography for 7233394--7233395.cif.'
_cod_database_code 7233394
_shelx_shelxl_version_number 2014/7
_shelx_space_group_comment
;
The symmetry employed for this shelxl refinement is uniquely defined
by the following loop, which should always be used as a source of
symmetry information in preference to the above space-group names.
They are only intended as comments.
;
_reflns_odcompleteness_completeness 100.00
_reflns_odcompleteness_iscentric 1
_reflns_odcompleteness_theta 64.99
_olex2_refinement_description
;
1. Fixed Uiso
 At 1.2 times of:
  All C(H) groups
 At 1.5 times of:
  All C(H,H,H) groups, All O(H) groups
2.a Aromatic/amide H refined with riding coordinates:
 C13(H13), C5(H5), C6(H6), C14(H14), C2(H2), C3(H3), C8(H8), C7(H7), C19(H19),
 C18(H18), C20(H20)
2.b Idealised Me refined as rotating group:
 C23(H23A,H23B,H23C), C22(H22A,H22B,H22C), C25(H25A,H25B,H25C), C21(H21A,H21B,
 H21C), C24(H24A,H24B,H24C)
2.c Idealised tetrahedral OH refined as rotating group:
 O1(H1), O3(H3A)
;
_olex2_submission_special_instructions 'No special instructions were received'
_oxdiff_exptl_absorpt_empirical_details
;
Empirical correction (ABSPACK) includes:
- Absorption correction using spherical harmonics
- Frame scaling
;
_oxdiff_exptl_absorpt_empirical_full_max 2.302
_oxdiff_exptl_absorpt_empirical_full_min 0.575

loop_
_space_group_symop_operation_xyz
'x, y, z'
'x, -y, z+1/2'
'x+1/2, y+1/2, z'
'x+1/2, -y+1/2, z+1/2'

loop_
_atom_site_label
_atom_site_type_symbol
_atom_site_fract_x
_atom_site_fract_y
_atom_site_fract_z
_atom_site_U_iso_or_equiv
_atom_site_adp_type
_atom_site_occupancy
_atom_site_site_symmetry_order
_atom_site_calc_flag
_atom_site_refinement_flags_posn
I1 I 1.22184(3) 0.44793(2) -0.06850(3) 0.03242(10) Uani 1 1 d .
N1 N -0.0180(5) 0.44051(14) 0.3182(3) 0.0243(8) Uani 1 1 d .
C13 C 0.2433(6) 0.40366(19) 0.2736(4) 0.0246(9) Uani 1 1 d .
H13 H 0.2519 0.4263 0.2085 0.030 Uiso 1 1 calc R
C12 C 0.1042(5) 0.40824(15) 0.3452(4) 0.0235(8) Uani 1 1 d .
C1 C -0.1362(6) 0.43878(18) 0.4064(4) 0.0252(9) Uani 1 1 d .
C5 C -0.4283(6) 0.4209(2) 0.6980(4) 0.0338(10) Uani 1 1 d .
H5 H -0.5226 0.4410 0.7028 0.041 Uiso 1 1 calc R
C16 C 0.5867(6) 0.30954(19) 0.2456(4) 0.0285(9) Uani 1 1 d .
C23 C 0.2022(6) 0.3942(2) 0.5524(4) 0.0274(10) Uani 1 1 d .
H23A H 0.3051 0.3822 0.5256 0.041 Uiso 1 1 calc GR
H23B H 0.1786 0.3766 0.6255 0.041 Uiso 1 1 calc GR
H23C H 0.2036 0.4331 0.5634 0.041 Uiso 1 1 calc GR
C6 C -0.3857(6) 0.3869(2) 0.7887(4) 0.0377(11) Uani 1 1 d .
H6 H -0.4505 0.3843 0.8543 0.045 Uiso 1 1 calc R
C15 C 0.5075(6) 0.35908(19) 0.2303(4) 0.0266(8) Uani 1 1 d .
C11 C 0.0733(5) 0.37924(16) 0.4612(4) 0.0233(8) Uani 1 1 d .
C14 C 0.3622(5) 0.36787(18) 0.2968(4) 0.0272(9) Uani 1 1 d .
H14 H 0.3499 0.3462 0.3632 0.033 Uiso 1 1 calc R
C2 C -0.2807(7) 0.46886(17) 0.4087(4) 0.0302(11) Uani 1 1 d .
H2 H -0.3101 0.4924 0.3482 0.036 Uiso 1 1 calc R
C3 C -0.3746(6) 0.4616(2) 0.5039(5) 0.0324(10) Uani 1 1 d .
H3 H -0.4707 0.4808 0.5081 0.039 Uiso 1 1 calc R
C4 C -0.3318(5) 0.42612(18) 0.5967(4) 0.0284(9) Uani 1 1 d .
O1 O 0.5204(4) 0.27213(15) 0.3181(3) 0.0422(9) Uani 1 1 d .
H1 H 0.5913 0.2530 0.3470 0.063 Uiso 1 1 calc GR
C8 C -0.1459(6) 0.3601(2) 0.6867(4) 0.0329(10) Uani 1 1 d .
H8 H -0.0523 0.3395 0.6842 0.040 Uiso 1 1 calc R
C22 C 0.0568(6) 0.31665(17) 0.4425(4) 0.0299(9) Uani 1 1 d .
H22A H -0.0259 0.3096 0.3851 0.045 Uiso 1 1 calc GR
H22B H 0.0293 0.2995 0.5152 0.045 Uiso 1 1 calc GR
H22C H 0.1568 0.3021 0.4154 0.045 Uiso 1 1 calc GR
C7 C -0.2446(7) 0.3560(2) 0.7825(4) 0.0381(11) Uani 1 1 d .
H7 H -0.2172 0.3325 0.8437 0.046 Uiso 1 1 calc R
C10 C -0.0885(5) 0.40354(17) 0.4929(4) 0.0238(8) Uani 1 1 d .
C9 C -0.1852(5) 0.39507(17) 0.5926(4) 0.0258(8) Uani 1 1 d .
C19 C 0.7080(6) 0.3867(2) 0.0911(4) 0.0296(9) Uani 1 1 d .
H19 H 0.7486 0.4125 0.0392 0.035 Uiso 1 1 calc R
C18 C 0.7892(6) 0.3373(2) 0.1083(4) 0.0314(10) Uani 1 1 d .
H18 H 0.8843 0.3305 0.0691 0.038 Uiso 1 1 calc R
C17 C 0.7278(5) 0.2985(2) 0.1836(4) 0.0302(9) Uani 1 1 d .
C20 C 0.5684(5) 0.39767(19) 0.1503(4) 0.0275(9) Uani 1 1 d .
H20 H 0.5143 0.4304 0.1374 0.033 Uiso 1 1 calc R
O2 O 0.7924(5) 0.24786(15) 0.2045(3) 0.0424(9) Uani 1 1 d .
O3 O 0.6465(5) 0.18893(14) 0.4299(4) 0.0444(9) Uani 1 1 d .
H3A H 0.6506 0.1561 0.4157 0.067 Uiso 1 1 calc GR
C25 C 0.7826(8) 0.2043(3) 0.4974(7) 0.0560(16) Uani 1 1 d .
H25A H 0.8770 0.2010 0.4506 0.084 Uiso 1 1 calc GR
H25B H 0.7922 0.1808 0.5646 0.084 Uiso 1 1 calc GR
H25C H 0.7710 0.2415 0.5228 0.084 Uiso 1 1 calc GR
C21 C -0.0313(6) 0.47710(19) 0.2171(4) 0.0316(10) Uani 1 1 d .
H21A H 0.0152 0.5119 0.2365 0.047 Uiso 1 1 calc GR
H21B H -0.1424 0.4820 0.1964 0.047 Uiso 1 1 calc GR
H21C H 0.0244 0.4615 0.1520 0.047 Uiso 1 1 calc GR
C24 C 0.9367(7) 0.2350(2) 0.1463(5) 0.0453(13) Uani 1 1 d .
H24A H 0.9185 0.2360 0.0630 0.068 Uiso 1 1 calc GR
H24B H 0.9716 0.1990 0.1689 0.068 Uiso 1 1 calc GR
H24C H 1.0178 0.2612 0.1674 0.068 Uiso 1 1 calc GR

loop_
_atom_site_aniso_label
_atom_site_aniso_U_11
_atom_site_aniso_U_22
_atom_site_aniso_U_33
_atom_site_aniso_U_23
_atom_site_aniso_U_13
_atom_site_aniso_U_12
I1 0.04031(16) 0.02765(13) 0.02921(13) 0.00109(15) -0.00352(9) 0.00338(15)
N1 0.027(2) 0.0236(16) 0.0220(18) 0.0022(14) -0.0060(15) 0.0020(14)
C13 0.029(2) 0.026(2) 0.019(2) 0.0045(17) -0.0021(17) 0.0012(18)
C12 0.029(2) 0.0179(17) 0.024(2) 0.0013(15) -0.0056(16) 0.0012(16)
C1 0.025(2) 0.0243(18) 0.027(2) -0.0032(18) -0.0038(18) 0.0005(17)
C5 0.026(2) 0.040(2) 0.035(3) -0.017(2) 0.0025(19) -0.0040(19)
C16 0.034(2) 0.028(2) 0.023(2) 0.0056(17) -0.0022(17) 0.0026(18)
C23 0.030(3) 0.030(2) 0.022(2) -0.0019(18) -0.0053(18) -0.0003(18)
C6 0.034(3) 0.053(3) 0.026(2) -0.007(2) 0.0047(19) -0.010(2)
C15 0.030(2) 0.031(2) 0.0185(19) 0.0010(17) -0.0019(17) 0.0039(17)
C11 0.026(2) 0.0215(18) 0.0219(19) 0.0031(16) -0.0027(16) 0.0027(16)
C14 0.031(2) 0.029(2) 0.0215(19) 0.0031(17) -0.0008(16) 0.0009(17)
C2 0.029(2) 0.0232(18) 0.038(3) -0.0009(17) -0.007(3) 0.007(2)
C3 0.026(3) 0.031(2) 0.040(3) -0.008(2) -0.007(2) 0.003(2)
C4 0.029(2) 0.030(2) 0.026(2) -0.0088(18) -0.0028(17) -0.0051(18)
O1 0.045(2) 0.0370(19) 0.045(2) 0.0196(16) 0.0140(17) 0.0123(15)
C8 0.034(3) 0.038(3) 0.027(2) 0.000(2) -0.002(2) 0.001(2)
C22 0.037(2) 0.0207(19) 0.032(2) -0.0016(17) 0.0008(18) -0.0016(18)
C7 0.042(3) 0.045(3) 0.027(2) 0.002(2) 0.004(2) -0.005(2)
C10 0.024(2) 0.0225(18) 0.0242(19) -0.0011(15) -0.0054(16) 0.0024(16)
C9 0.027(2) 0.0247(19) 0.026(2) -0.0044(16) -0.0011(17) -0.0034(16)
C19 0.033(3) 0.032(2) 0.023(2) 0.0029(18) -0.0013(18) -0.0021(19)
C18 0.028(2) 0.044(3) 0.023(2) 0.0001(19) 0.0007(17) 0.0003(19)
C17 0.032(2) 0.034(2) 0.024(2) -0.0015(17) -0.0007(18) 0.0063(18)
C20 0.032(2) 0.026(2) 0.025(2) 0.0040(17) -0.0002(17) 0.0015(17)
O2 0.045(2) 0.0384(19) 0.0436(19) 0.0093(16) 0.0112(16) 0.0178(16)
O3 0.050(2) 0.0276(17) 0.056(2) 0.0104(18) -0.0046(19) 0.0047(15)
C25 0.051(3) 0.042(3) 0.074(5) 0.006(3) -0.008(3) -0.004(3)
C21 0.037(3) 0.032(2) 0.026(2) 0.0101(18) -0.0066(18) 0.0022(19)
C24 0.044(3) 0.045(3) 0.047(3) 0.000(2) 0.006(2) 0.018(2)

loop_
_atom_type_symbol
_atom_type_description
_atom_type_scat_dispersion_real
_atom_type_scat_dispersion_imag
_atom_type_scat_source
C C 0.0181 0.0091 'International Tables Vol C Tables 4.2.6.8 and 6.1.1.4'
H H 0.0000 0.0000 'International Tables Vol C Tables 4.2.6.8 and 6.1.1.4'
I I -0.3257 6.8362 'International Tables Vol C Tables 4.2.6.8 and 6.1.1.4'
N N 0.0311 0.0180 'International Tables Vol C Tables 4.2.6.8 and 6.1.1.4'
O O 0.0492 0.0322 'International Tables Vol C Tables 4.2.6.8 and 6.1.1.4'

loop_
_geom_angle_atom_site_label_1
_geom_angle_atom_site_label_2
_geom_angle_atom_site_label_3
_geom_angle
C12 N1 C1 111.0(4)
C12 N1 C21 126.8(4)
C1 N1 C21 122.1(4)
C14 C13 C12 122.6(4)
N1 C12 C13 122.8(4)
N1 C12 C11 109.9(4)
C13 C12 C11 127.2(4)
C2 C1 N1 126.8(4)
C10 C1 N1 109.4(4)
C10 C1 C2 123.8(4)
C6 C5 C4 121.6(5)
C15 C16 C17 120.2(4)
O1 C16 C15 117.9(4)
O1 C16 C17 121.8(4)
C5 C6 C7 120.0(5)
C16 C15 C14 117.5(4)
C16 C15 C20 119.3(4)
C20 C15 C14 123.2(4)
C12 C11 C23 110.7(4)
C12 C11 C22 110.8(3)
C23 C11 C22 112.9(4)
C10 C11 C12 100.6(3)
C10 C11 C23 111.2(3)
C10 C11 C22 109.9(4)
C13 C14 C15 127.6(4)
C3 C2 C1 116.6(4)
C2 C3 C4 122.5(5)
C5 C4 C9 117.9(4)
C3 C4 C5 121.7(5)
C3 C4 C9 120.4(4)
C7 C8 C9 120.8(5)
C8 C7 C6 120.7(5)
C1 C10 C11 109.0(4)
C1 C10 C9 120.6(4)
C9 C10 C11 130.4(4)
C8 C9 C4 119.0(4)
C8 C9 C10 124.8(4)
C10 C9 C4 116.2(4)
C20 C19 C18 120.6(4)
C17 C18 C19 119.9(4)
C18 C17 C16 120.0(4)
O2 C17 C16 114.5(4)
O2 C17 C18 125.5(4)
C19 C20 C15 120.0(4)
C17 O2 C24 117.0(4)

loop_
_geom_bond_atom_site_label_1
_geom_bond_atom_site_label_2
_geom_bond_distance
N1 C12 1.322(6)
N1 C1 1.417(6)
N1 C21 1.463(5)
C13 C12 1.431(6)
C13 C14 1.346(7)
C12 C11 1.526(5)
C1 C2 1.413(7)
C1 C10 1.365(7)
C5 C6 1.370(8)
C5 C4 1.421(7)
C16 C15 1.390(6)
C16 O1 1.355(6)
C16 C17 1.406(7)
C23 C11 1.530(6)
C6 C7 1.401(8)
C15 C14 1.453(6)
C15 C20 1.412(6)
C11 C22 1.551(5)
C11 C10 1.522(6)
C2 C3 1.357(8)
C3 C4 1.412(7)
C4 C9 1.440(6)
C8 C7 1.380(7)
C8 C9 1.408(7)
C10 C9 1.417(6)
C19 C18 1.399(7)
C19 C20 1.379(7)
C18 C17 1.382(7)
C17 O2 1.370(6)
O2 C24 1.417(6)
O3 C25 1.413(8)
